data_4036014
loop_
_publ_author_name
'Weber, J.'
'Clennan, E. L.'

_publ_section_title
;
 Origin of the Preferential Formation of Helicenes in Mallory
 Photocyclizations. Temperature as a Tool to Influence Reaction
 Regiochemistry.
;
_journal_issue 2
_journal_name_full 'The Journal of organic chemistry'
_journal_page_first 817
_journal_page_last 830
_journal_paper_doi 10.1021/acs.joc.8b02671
_journal_volume 84
_journal_year 2019
_chemical_formula_moiety 'C38 H22'
_chemical_formula_sum 'C38 H22'
_chemical_formula_weight 478.55
_space_group_crystal_system monoclinic
_space_group_IT_number 14
_space_group_name_Hall '-P 2ybc'
_space_group_name_H-M_alt 'P 1 21/c 1'
_atom_sites_solution_hydrogens difmap
_audit_creation_method SHELXL-2016/6
_cell_angle_alpha 90
_cell_angle_beta 91.910(2)
_cell_angle_gamma 90
_cell_formula_units_Z 4
_cell_length_a 17.1899(9)
_cell_length_b 16.7466(10)
_cell_length_c 8.1097(5)
_cell_measurement_reflns_used 1745
_cell_measurement_temperature 100(2)
_cell_measurement_theta_max 19.94
_cell_measurement_theta_min 2.43
_cell_volume 2333.3(2)
_computing_cell_refinement 'Bruker SAINT'
_computing_data_collection 'Bruker APEX2'
_computing_data_reduction 'Bruker SAINT'
_computing_molecular_graphics 'Bruker SHELXTL'
_computing_publication_material 'Bruker SHELXTL'
_computing_structure_refinement 'SHELXL-2016/6 (Sheldrick, 2016)'
_computing_structure_solution 'SHELXS-97 (Sheldrick 2008)'
_diffrn_ambient_temperature 100(2)
_diffrn_measured_fraction_theta_full 1.000
_diffrn_measured_fraction_theta_max 0.999
_diffrn_measurement_device_type 'Bruker APEX-II CCD'
_diffrn_measurement_method '\f and \w scans'
_diffrn_radiation_type MoK\a
_diffrn_radiation_wavelength 0.71073
_diffrn_reflns_av_R_equivalents 0.1939
_diffrn_reflns_av_unetI/netI 0.0832
_diffrn_reflns_Laue_measured_fraction_full 1.000
_diffrn_reflns_Laue_measured_fraction_max 0.999
_diffrn_reflns_limit_h_max 23
_diffrn_reflns_limit_h_min -23
_diffrn_reflns_limit_k_max 22
_diffrn_reflns_limit_k_min -22
_diffrn_reflns_limit_l_max 10
_diffrn_reflns_limit_l_min -10
_diffrn_reflns_number 62627
_diffrn_reflns_point_group_measured_fraction_full 1.000
_diffrn_reflns_point_group_measured_fraction_max 0.999
_diffrn_reflns_theta_full 25.242
_diffrn_reflns_theta_max 28.699
_diffrn_reflns_theta_min 1.698
_exptl_absorpt_coefficient_mu 0.077
_exptl_absorpt_correction_T_max 0.7455
_exptl_absorpt_correction_T_min 0.6853
_exptl_absorpt_correction_type multi-scan
_exptl_absorpt_process_details 'Bruker SAINT'
_exptl_crystal_colour yellow
_exptl_crystal_density_diffrn 1.362
_exptl_crystal_description hexagonal_prism
_exptl_crystal_F_000 1000
_exptl_crystal_size_max 0.215
_exptl_crystal_size_mid 0.124
_exptl_crystal_size_min 0.109
_refine_diff_density_max 0.319
_refine_diff_density_min -0.265
_refine_diff_density_rms 0.063
_refine_ls_extinction_coef 0.0066(9)
_refine_ls_extinction_expression Fc^*^=kFc[1+0.001xFc^2^\l^3^/sin(2\q)]^-1/4^
_refine_ls_extinction_method 'SHELXL-2016/6 (Sheldrick 2016)'
_refine_ls_goodness_of_fit_ref 1.008
_refine_ls_hydrogen_treatment refall
_refine_ls_matrix_type full
_refine_ls_number_parameters 432
_refine_ls_number_reflns 6028
_refine_ls_number_restraints 0
_refine_ls_restrained_S_all 1.008
_refine_ls_R_factor_all 0.1244
_refine_ls_R_factor_gt 0.0579
_refine_ls_shift/su_max 0.000
_refine_ls_shift/su_mean 0.000
_refine_ls_structure_factor_coef Fsqd
_refine_ls_weighting_details 'w=1/[\s^2^(Fo^2^)+(0.0478P)^2^+1.4734P] where P=(Fo^2^+2Fc^2^)/3'
_refine_ls_weighting_scheme calc
_refine_ls_wR_factor_gt 0.1167
_refine_ls_wR_factor_ref 0.1492
_reflns_Friedel_coverage 0.000
_reflns_number_gt 3461
_reflns_number_total 6028
_reflns_threshold_expression 'I > 2\s(I)'
_cod_data_source_file jo8b02671_si_001.cif
_cod_data_source_block jw02
_cod_original_sg_symbol_H-M 'P 21/c'
_cod_database_code 4036014
_shelx_shelxl_version_number 2016/6
_shelx_space_group_comment
; 
The symmetry employed for this shelxl refinement is uniquely defined 
by the following loop, which should always be used as a source of 
symmetry information in preference to the above space-group names. 
They are only intended as comments. 
;
_shelx_estimated_absorpt_t_min 0.984
_shelx_estimated_absorpt_t_max 0.992

loop_
_space_group_symop_operation_xyz
'x, y, z'
'-x, y+1/2, -z+1/2'
'-x, -y, -z'
'x, -y-1/2, z-1/2'

loop_
_atom_site_label
_atom_site_type_symbol
_atom_site_fract_x
_atom_site_fract_y
_atom_site_fract_z
_atom_site_U_iso_or_equiv
_atom_site_adp_type
_atom_site_occupancy
_atom_site_site_symmetry_order
_atom_site_calc_flag
C1 C 0.21540(12) 0.47855(12) 0.4489(3) 0.0179(4) Uani 1 1 d
C2 C 0.23859(13) 0.40356(12) 0.3799(2) 0.0184(5) Uani 1 1 d
C3 C 0.31861(13) 0.38223(12) 0.3461(3) 0.0183(4) Uani 1 1 d
C4 C 0.38345(13) 0.42053(13) 0.4208(3) 0.0204(5) Uani 1 1 d
H4 H 0.3757(12) 0.4624(13) 0.499(3) 0.016(6) Uiso 1 1 d
C5 C 0.45798(14) 0.39853(14) 0.3861(3) 0.0244(5) Uani 1 1 d
H5 H 0.5031(14) 0.4255(14) 0.443(3) 0.027(6) Uiso 1 1 d
C6 C 0.47119(15) 0.33747(14) 0.2724(3) 0.0254(5) Uani 1 1 d
H6 H 0.5277(15) 0.3261(15) 0.241(3) 0.032(7) Uiso 1 1 d
C7 C 0.40935(14) 0.29652(14) 0.2026(3) 0.0252(5) Uani 1 1 d
H7 H 0.4180(13) 0.2524(14) 0.121(3) 0.026(6) Uiso 1 1 d
C8 C 0.33197(13) 0.31652(13) 0.2408(3) 0.0217(5) Uani 1 1 d
C9 C 0.26815(14) 0.26867(13) 0.1812(3) 0.0249(5) Uani 1 1 d
H9 H 0.2802(14) 0.2255(15) 0.107(3) 0.029(7) Uiso 1 1 d
C10 C 0.19645(14) 0.28028(13) 0.2377(3) 0.0231(5) Uani 1 1 d
H10 H 0.1506(14) 0.2440(15) 0.202(3) 0.031(7) Uiso 1 1 d
C11 C 0.17997(13) 0.34672(12) 0.3420(3) 0.0204(5) Uani 1 1 d
C12 C 0.10466(13) 0.35775(13) 0.4036(3) 0.0213(5) Uani 1 1 d
H12 H 0.0627(13) 0.3183(14) 0.378(3) 0.021(6) Uiso 1 1 d
C13 C 0.08926(14) 0.42092(13) 0.5035(3) 0.0220(5) Uani 1 1 d
H13 H 0.0381(15) 0.4249(14) 0.553(3) 0.029(7) Uiso 1 1 d
C14 C 0.14479(13) 0.48266(12) 0.5302(3) 0.0189(5) Uani 1 1 d
C15 C 0.13353(13) 0.54628(12) 0.6503(3) 0.0190(5) Uani 1 1 d
C16 C 0.06849(14) 0.54898(13) 0.7452(3) 0.0217(5) Uani 1 1 d
H16 H 0.0243(13) 0.5123(14) 0.723(3) 0.021(6) Uiso 1 1 d
C17 C 0.06420(13) 0.59971(13) 0.8825(3) 0.0212(5) Uani 1 1 d
C18 C -0.00332(14) 0.60351(14) 0.9791(3) 0.0250(5) Uani 1 1 d
H18 H -0.0505(13) 0.5720(13) 0.941(3) 0.019(6) Uiso 1 1 d
C19 C -0.00452(15) 0.65027(14) 1.1161(3) 0.0277(5) Uani 1 1 d
H19 H -0.0539(14) 0.6537(14) 1.184(3) 0.025(6) Uiso 1 1 d
C20 C 0.06193(16) 0.69508(14) 1.1667(3) 0.0307(6) Uani 1 1 d
H20 H 0.0601(13) 0.7281(14) 1.269(3) 0.027(6) Uiso 1 1 d
C21 C 0.12700(15) 0.69415(14) 1.0751(3) 0.0275(5) Uani 1 1 d
H21 H 0.1748(14) 0.7255(15) 1.107(3) 0.030(7) Uiso 1 1 d
C22 C 0.12972(13) 0.64738(12) 0.9291(3) 0.0215(5) Uani 1 1 d
C23 C 0.19435(14) 0.64750(13) 0.8260(3) 0.0213(5) Uani 1 1 d
H23 H 0.2361(13) 0.6822(13) 0.858(3) 0.014(5) Uiso 1 1 d
C24 C 0.19614(13) 0.60073(12) 0.6853(3) 0.0199(5) Uani 1 1 d
C25 C 0.25736(13) 0.60830(12) 0.5647(3) 0.0199(5) Uani 1 1 d
C26 C 0.31046(13) 0.67266(13) 0.5701(3) 0.0226(5) Uani 1 1 d
H26 H 0.3092(14) 0.7092(15) 0.665(3) 0.029(7) Uiso 1 1 d
C27 C 0.36603(13) 0.67972(13) 0.4550(3) 0.0226(5) Uani 1 1 d
H27 H 0.4062(13) 0.7233(13) 0.465(3) 0.019(6) Uiso 1 1 d
C28 C 0.36664(13) 0.62828(13) 0.3166(3) 0.0211(5) Uani 1 1 d
C29 C 0.42783(14) 0.63296(14) 0.2012(3) 0.0238(5) Uani 1 1 d
H29 H 0.4716(14) 0.6714(14) 0.223(3) 0.024(6) Uiso 1 1 d
C30 C 0.42968(14) 0.58291(14) 0.0710(3) 0.0254(5) Uani 1 1 d
H30 H 0.4739(14) 0.5815(14) -0.003(3) 0.026(6) Uiso 1 1 d
C31 C 0.36567(13) 0.53151(13) 0.0325(3) 0.0226(5) Uani 1 1 d
C32 C 0.36355(14) 0.48484(14) -0.1132(3) 0.0251(5) Uani 1 1 d
H32 H 0.4130(15) 0.4847(15) -0.187(3) 0.034(7) Uiso 1 1 d
C33 C 0.29975(15) 0.44030(14) -0.1559(3) 0.0266(5) Uani 1 1 d
H33 H 0.2995(13) 0.4068(14) -0.254(3) 0.022(6) Uiso 1 1 d
C34 C 0.23306(14) 0.44426(14) -0.0612(3) 0.0246(5) Uani 1 1 d
H34 H 0.1839(14) 0.4152(14) -0.096(3) 0.027(6) Uiso 1 1 d
C35 C 0.23377(14) 0.48865(13) 0.0810(3) 0.0211(5) Uani 1 1 d
H35 H 0.1854(14) 0.4946(14) 0.144(3) 0.027(7) Uiso 1 1 d
C36 C 0.30153(13) 0.52898(12) 0.1385(3) 0.0203(5) Uani 1 1 d
C37 C 0.30843(12) 0.56953(12) 0.2965(3) 0.0187(5) Uani 1 1 d
C38 C 0.26074(12) 0.55273(12) 0.4348(3) 0.0189(5) Uani 1 1 d

loop_
_atom_site_aniso_label
_atom_site_aniso_U_11
_atom_site_aniso_U_22
_atom_site_aniso_U_33
_atom_site_aniso_U_23
_atom_site_aniso_U_13
_atom_site_aniso_U_12
C1 0.0179(11) 0.0199(10) 0.0158(10) 0.0009(8) -0.0016(8) -0.0010(9)
C2 0.0223(12) 0.0187(10) 0.0139(10) 0.0031(8) -0.0013(9) 0.0001(9)
C3 0.0209(11) 0.0186(10) 0.0153(10) 0.0021(8) 0.0009(9) 0.0005(9)
C4 0.0232(12) 0.0195(10) 0.0184(11) 0.0013(9) 0.0019(9) 0.0011(9)
C5 0.0227(13) 0.0261(12) 0.0243(12) 0.0026(9) -0.0003(10) -0.0013(10)
C6 0.0245(13) 0.0272(12) 0.0248(12) 0.0025(10) 0.0048(10) 0.0046(10)
C7 0.0307(14) 0.0235(11) 0.0216(12) 0.0005(9) 0.0051(10) 0.0057(10)
C8 0.0261(12) 0.0219(11) 0.0171(11) 0.0013(9) 0.0003(9) 0.0001(9)
C9 0.0332(14) 0.0187(11) 0.0227(12) -0.0026(9) 0.0001(10) 0.0004(10)
C10 0.0276(13) 0.0195(11) 0.0221(11) -0.0011(9) -0.0012(10) -0.0030(10)
C11 0.0251(12) 0.0187(10) 0.0171(10) 0.0020(8) -0.0015(9) -0.0001(9)
C12 0.0207(12) 0.0221(11) 0.0210(11) 0.0011(9) -0.0019(9) -0.0050(9)
C13 0.0213(12) 0.0245(11) 0.0202(11) 0.0015(9) 0.0006(9) -0.0017(9)
C14 0.0190(11) 0.0204(10) 0.0172(10) 0.0012(8) -0.0012(9) 0.0014(9)
C15 0.0204(11) 0.0185(10) 0.0179(10) 0.0000(8) -0.0017(9) 0.0014(9)
C16 0.0223(12) 0.0203(11) 0.0224(11) 0.0005(9) 0.0004(9) 0.0008(9)
C17 0.0236(12) 0.0182(10) 0.0219(11) 0.0025(9) 0.0021(9) 0.0043(9)
C18 0.0247(13) 0.0252(12) 0.0253(12) 0.0000(10) 0.0023(10) 0.0008(10)
C19 0.0305(14) 0.0258(12) 0.0274(13) 0.0002(10) 0.0096(11) 0.0033(10)
C20 0.0421(16) 0.0252(12) 0.0253(13) -0.0057(10) 0.0070(11) 0.0037(11)
C21 0.0328(15) 0.0252(12) 0.0247(12) -0.0050(10) 0.0024(11) -0.0007(11)
C22 0.0250(12) 0.0174(10) 0.0220(11) 0.0008(9) 0.0019(9) 0.0035(9)
C23 0.0245(13) 0.0168(10) 0.0225(11) 0.0007(9) -0.0014(10) -0.0012(9)
C24 0.0193(12) 0.0193(10) 0.0211(11) 0.0007(9) 0.0004(9) 0.0036(9)
C25 0.0194(12) 0.0179(10) 0.0223(11) 0.0026(8) -0.0007(9) 0.0008(9)
C26 0.0230(12) 0.0193(11) 0.0253(12) -0.0022(9) -0.0026(10) 0.0010(9)
C27 0.0200(12) 0.0188(11) 0.0289(12) 0.0025(9) 0.0001(10) -0.0025(9)
C28 0.0206(12) 0.0201(10) 0.0225(11) 0.0032(9) 0.0004(9) 0.0033(9)
C29 0.0208(12) 0.0224(11) 0.0282(12) 0.0036(10) 0.0016(10) -0.0043(9)
C30 0.0234(13) 0.0279(12) 0.0253(12) 0.0052(10) 0.0055(10) -0.0001(10)
C31 0.0230(12) 0.0235(11) 0.0213(11) 0.0040(9) 0.0011(9) 0.0020(9)
C32 0.0266(13) 0.0286(12) 0.0204(11) 0.0018(9) 0.0033(10) 0.0024(10)
C33 0.0336(14) 0.0278(12) 0.0186(11) 0.0005(10) 0.0016(10) 0.0015(10)
C34 0.0260(13) 0.0258(12) 0.0217(12) 0.0037(9) -0.0024(10) -0.0019(10)
C35 0.0222(12) 0.0214(11) 0.0194(11) 0.0060(9) -0.0022(9) 0.0021(9)
C36 0.0223(12) 0.0181(10) 0.0205(11) 0.0033(9) 0.0006(9) 0.0004(9)
C37 0.0182(11) 0.0167(10) 0.0212(11) 0.0019(8) 0.0015(9) 0.0014(8)
C38 0.0170(11) 0.0183(10) 0.0212(11) 0.0009(8) -0.0008(9) 0.0013(8)

loop_
_atom_type_symbol
_atom_type_description
_atom_type_scat_dispersion_real
_atom_type_scat_dispersion_imag
_atom_type_scat_source
C C 0.0033 0.0016 'International Tables Vol C Tables 4.2.6.8 and 6.1.1.4'
H H 0.0000 0.0000 'International Tables Vol C Tables 4.2.6.8 and 6.1.1.4'

loop_
_geom_angle_atom_site_label_1
_geom_angle_atom_site_label_2
_geom_angle_atom_site_label_3
_geom_angle
C14 C1 C2 118.81(19)
C14 C1 C38 117.62(19)
C2 C1 C38 123.54(19)
C11 C2 C1 117.9(2)
C11 C2 C3 117.74(19)
C1 C2 C3 124.32(19)
C4 C3 C8 118.2(2)
C4 C3 C2 123.20(19)
C8 C3 C2 118.51(19)
C5 C4 C3 121.4(2)
C4 C5 C6 120.3(2)
C7 C6 C5 119.7(2)
C6 C7 C8 120.8(2)
C7 C8 C3 119.2(2)
C7 C8 C9 120.6(2)
C3 C8 C9 120.1(2)
C10 C9 C8 120.4(2)
C9 C10 C11 121.1(2)
C2 C11 C12 119.3(2)
C2 C11 C10 119.9(2)
C12 C11 C10 120.7(2)
C13 C12 C11 120.6(2)
C12 C13 C14 120.9(2)
C1 C14 C13 118.7(2)
C1 C14 C15 119.03(19)
C13 C14 C15 122.0(2)
C16 C15 C24 119.1(2)
C16 C15 C14 121.6(2)
C24 C15 C14 118.75(19)
C15 C16 C17 121.8(2)
C16 C17 C22 119.2(2)
C16 C17 C18 121.9(2)
C22 C17 C18 118.8(2)
C19 C18 C17 120.7(2)
C18 C19 C20 120.5(2)
C21 C20 C19 120.3(2)
C20 C21 C22 120.7(2)
C23 C22 C17 118.4(2)
C23 C22 C21 122.7(2)
C17 C22 C21 118.9(2)
C24 C23 C22 121.8(2)
C23 C24 C15 119.1(2)
C23 C24 C25 122.5(2)
C15 C24 C25 118.34(19)
C38 C25 C26 119.0(2)
C38 C25 C24 119.36(19)
C26 C25 C24 121.5(2)
C27 C26 C25 120.8(2)
C26 C27 C28 121.0(2)
C37 C28 C27 119.5(2)
C37 C28 C29 119.8(2)
C27 C28 C29 120.6(2)
C30 C29 C28 120.9(2)
C29 C30 C31 120.6(2)
C32 C31 C36 119.3(2)
C32 C31 C30 121.0(2)
C36 C31 C30 119.7(2)
C33 C32 C31 120.8(2)
C32 C33 C34 120.1(2)
C35 C34 C33 120.1(2)
C34 C35 C36 121.4(2)
C35 C36 C31 117.5(2)
C35 C36 C37 123.9(2)
C31 C36 C37 118.5(2)
C28 C37 C38 117.86(19)
C28 C37 C36 117.74(19)
C38 C37 C36 124.39(19)
C25 C38 C37 119.51(19)
C25 C38 C1 117.67(19)
C37 C38 C1 122.81(19)

loop_
_geom_bond_atom_site_label_1
_geom_bond_atom_site_label_2
_geom_bond_distance
C1 C14 1.402(3)
C1 C2 1.437(3)
C1 C38 1.473(3)
C2 C11 1.413(3)
C2 C3 1.456(3)
C3 C4 1.406(3)
C3 C8 1.416(3)
C4 C5 1.371(3)
C5 C6 1.401(3)
C6 C7 1.371(3)
C7 C8 1.416(3)
C8 C9 1.430(3)
C9 C10 1.343(3)
C10 C11 1.432(3)
C11 C12 1.415(3)
C12 C13 1.364(3)
C13 C14 1.419(3)
C14 C15 1.461(3)
C15 C16 1.379(3)
C15 C24 1.432(3)
C16 C17 1.405(3)
C17 C22 1.421(3)
C17 C18 1.423(3)
C18 C19 1.360(3)
C19 C20 1.416(4)
C20 C21 1.363(3)
C21 C22 1.421(3)
C22 C23 1.412(3)
C23 C24 1.386(3)
C24 C25 1.466(3)
C25 C38 1.408(3)
C25 C26 1.412(3)
C26 C27 1.363(3)
C27 C28 1.416(3)
C28 C37 1.409(3)
C28 C29 1.433(3)
C29 C30 1.349(3)
C30 C31 1.423(3)
C31 C32 1.417(3)
C31 C36 1.421(3)
C32 C33 1.362(3)
C33 C34 1.402(3)
C34 C35 1.372(3)
C35 C36 1.412(3)
C36 C37 1.451(3)
C37 C38 1.439(3)

loop_
_geom_torsion_atom_site_label_1
_geom_torsion_atom_site_label_2
_geom_torsion_atom_site_label_3
_geom_torsion_atom_site_label_4
_geom_torsion
C1 C2 C3 C4 20.0(3)
C1 C2 C3 C8 -164.0(2)
C11 C2 C3 C4 -160.0(2)
C38 C37 C36 C35 21.8(3)
C28 C37 C36 C35 -159.3(2)
C38 C37 C36 C31 -160.0(2)
C11 C2 C1 C38 -155.1(2)
C3 C2 C1 C38 24.8(3)
C3 C2 C1 C14 -157.1(2)
C36 C37 C38 C1 17.9(3)
C31 C36 C37 C38 -160.0(2)
C28 C37 C38 C1 -161.0(2)
C37 C38 C1 C2 30.3(3)
C25 C38 C1 C2 -148.8(2)
C37 C38 C1 C14 -147.8(2)
